data_4020493
loop_
_publ_author_name
'Karine Jakubowicz'
'Yung-Sing Wong'
'Ang\`ele Chiaroni'
'Michel B\'en\'echie'
'Christian Marazano'

_publ_section_title
;
 New Polycyclic Diamine Scaffolds from Dimerization
 of 3-Alkyl-1,4-dihydropyridines in Acidic Medium
;
_journal_name_full 'Journal of Organic Chemistry'
_journal_page_first 7780
_journal_page_last 7783
_journal_paper_doi 10.1021/jo050937o
_journal_volume 70
_journal_year 2005
_chemical_formula_moiety 'C28 H36 N2'
_chemical_formula_structural 'C28 H36 N2'
_chemical_formula_sum 'C28 H36 N2'
_chemical_formula_weight 400.59
_chemical_name_common diaF3-(15R,17R)
_space_group_IT_number 14
_symmetry_cell_setting monoclinic
_symmetry_space_group_name_Hall '-P 2yn'
_symmetry_space_group_name_H-M 'P 1 21/n 1'
_cell_angle_alpha 90.00
_cell_angle_beta 115.22(2)
_cell_angle_gamma 90.00
_cell_formula_units_Z 4
_cell_length_a 12.066(6)
_cell_length_b 16.939(8)
_cell_length_c 12.505(6)
_cell_measurement_temperature 293(2)
_cell_volume 2312.2(19)
_diffrn_ambient_temperature 293(2)
_exptl_crystal_density_diffrn 1.151
_cod_original_sg_symbol_H-M 'P 21/n'
_cod_database_code 4020493

loop_
_symmetry_equiv_pos_as_xyz
'x, y, z'
'-x+1/2, y+1/2, -z+1/2'
'-x, -y, -z'
'x-1/2, -y-1/2, z-1/2'

loop_
_atom_site_aniso_label
_atom_site_aniso_U_11
_atom_site_aniso_U_22
_atom_site_aniso_U_33
_atom_site_aniso_U_23
_atom_site_aniso_U_13
_atom_site_aniso_U_12
N1 0.0315(9) 0.0382(10) 0.0544(10) 0.0036(8) 0.0261(8) 0.0040(7)
C2 0.0371(11) 0.0467(13) 0.0660(14) 0.0141(11) 0.0283(11) 0.0106(10)
C3 0.0560(15) 0.0376(13) 0.112(2) 0.0045(13) 0.055(2) 0.0059(11)
C4 0.0591(14) 0.0449(14) 0.086(2) -0.0239(13) 0.0499(14) -0.0140(12)
C5 0.0393(11) 0.0401(12) 0.0471(12) -0.0066(9) 0.0255(9) -0.0062(9)
C6 0.0337(10) 0.0331(11) 0.0451(11) 0.0034(8) 0.0232(9) 0.0011(8)
C7 0.0316(10) 0.0362(11) 0.0546(12) -0.0077(9) 0.0217(9) -0.0021(9)
C8 0.0359(11) 0.068(2) 0.0471(12) -0.0104(11) 0.0211(10) 0.0005(11)
C9 0.0387(11) 0.0511(13) 0.0507(12) 0.0163(10) 0.0276(10) 0.0107(10)
C10 0.0352(10) 0.0292(10) 0.0514(12) 0.0022(8) 0.0256(9) 0.0014(8)
N11 0.0306(8) 0.0329(9) 0.0528(10) 0.0009(7) 0.0225(8) 0.0016(7)
C12 0.0345(11) 0.0322(11) 0.0631(14) -0.0038(9) 0.0250(10) 0.0008(9)
C13 0.0523(14) 0.086(2) 0.0448(13) -0.0074(12) 0.0250(11) -0.0135(13)
C14 0.0491(14) 0.0432(14) 0.110(2) -0.0207(14) 0.0415(15) -0.0104(11)
C15 0.0415(12) 0.0421(12) 0.0714(15) -0.0074(11) 0.0372(11) -0.0010(10)
C16 0.0435(13) 0.064(2) 0.118(2) 0.022(2) 0.048(2) 0.0166(12)
C17 0.0318(10) 0.0409(12) 0.0474(11) -0.0003(9) 0.0202(9) 0.0005(9)
C18 0.0356(11) 0.0465(13) 0.076(2) 0.0028(11) 0.0285(11) 0.0049(10)
C19 0.0289(10) 0.0467(13) 0.0546(12) -0.0029(10) 0.0254(9) 0.0013(9)
C20 0.0440(12) 0.0522(14) 0.0501(12) -0.0046(10) 0.0247(10) -0.0016(11)
C21 0.0488(13) 0.0474(14) 0.072(2) -0.0119(12) 0.0284(12) -0.0077(11)
C22 0.0475(13) 0.0483(14) 0.081(2) 0.0085(13) 0.0359(13) 0.0037(11)
C23 0.0538(14) 0.075(2) 0.0586(15) 0.0145(13) 0.0316(12) 0.0109(13)
C24 0.0402(12) 0.063(2) 0.0529(13) -0.0098(11) 0.0221(10) -0.0038(11)
C25 0.0354(10) 0.0391(12) 0.0568(13) -0.0024(9) 0.0292(10) 0.0004(9)
C26 0.0530(13) 0.0532(15) 0.0602(14) -0.0007(11) 0.0351(12) -0.0034(11)
C27 0.076(2) 0.062(2) 0.083(2) 0.0174(14) 0.056(2) 0.0090(15)
C28 0.079(2) 0.044(2) 0.129(3) 0.013(2) 0.069(2) -0.0012(15)
C29 0.076(2) 0.046(2) 0.118(3) -0.015(2) 0.043(2) -0.0250(15)
C30 0.0595(15) 0.049(2) 0.073(2) -0.0082(12) 0.0262(13) -0.0089(12)

loop_
_atom_site_label
_atom_site_type_symbol
_atom_site_fract_x
_atom_site_fract_y
_atom_site_fract_z
_atom_site_U_iso_or_equiv
_atom_site_thermal_displace_type
_atom_site_occupancy
_atom_site_calc_flag
_atom_site_refinement_flags
_atom_site_disorder_group
N1 N 0.29689(15) 0.40291(10) 0.8138(2) 0.0387(4) Uani 1 d . .
C2 C 0.2695(2) 0.33199(14) 0.8671(2) 0.0477(6) Uani 1 d . .
H2 H 0.3402(2) 0.31870(14) 0.9410(2) 0.057 Uiso 1 calc R .
C3 C 0.2357(2) 0.26200(14) 0.7836(3) 0.0620(7) Uani 1 d . .
H3A H 0.2006(2) 0.22012(14) 0.8123(3) 0.074 Uiso 1 calc R .
H3B H 0.3077(2) 0.24165(14) 0.7770(3) 0.074 Uiso 1 calc R .
C4 C 0.1426(2) 0.29174(15) 0.6644(2) 0.0566(7) Uani 1 d . .
H4A H 0.0809(2) 0.25147(15) 0.6273(2) 0.068 Uiso 1 calc R .
H4B H 0.1833(2) 0.30172(15) 0.6135(2) 0.068 Uiso 1 calc R .
C5 C 0.0801(2) 0.36847(13) 0.6779(2) 0.0397(5) Uani 1 d . .
C6 C 0.1760(2) 0.43605(12) 0.7340(2) 0.0351(5) Uani 1 d . .
H6 H 0.1829(2) 0.46854(12) 0.6723(2) 0.042 Uiso 1 calc R .
C7 C 0.1366(2) 0.48807(13) 0.8167(2) 0.0396(5) Uani 1 d . .
C8 C 0.1786(2) 0.44148(15) 0.9327(2) 0.0491(6) Uani 1 d . .
H8A H 0.2642(2) 0.45173(15) 0.9835(2) 0.059 Uiso 1 calc R .
H8B H 0.1298(2) 0.45511(15) 0.9747(2) 0.059 Uiso 1 calc R .
C9 C 0.1591(2) 0.35539(14) 0.8931(2) 0.0439(5) Uani 1 d . .
H9 H 0.1536(2) 0.32138(14) 0.9541(2) 0.053 Uiso 1 calc R .
C10 C 0.0381(2) 0.35278(12) 0.7765(2) 0.0361(5) Uani 1 d . .
H10 H 0.0005(2) 0.30041(12) 0.7663(2) 0.043 Uiso 1 calc R .
N11 N -0.04503(15) 0.41291(10) 0.7855(2) 0.0371(4) Uani 1 d . .
C12 C -0.0034(2) 0.49157(12) 0.7708(2) 0.0418(5) Uani 1 d . .
H12A H -0.0260(2) 0.53017(12) 0.8152(2) 0.050 Uiso 1 calc R .
H12B H -0.0407(2) 0.50665(12) 0.6881(2) 0.050 Uiso 1 calc R .
C13 C -0.0208(2) 0.3889(2) 0.5568(2) 0.0594(7) Uani 1 d . .
H13A H 0.0139(4) 0.3939(11) 0.5008(4) 0.077 Uiso 1 calc R .
H13B H -0.0584(11) 0.4379(6) 0.5615(4) 0.077 Uiso 1 calc R .
H13C H -0.0813(9) 0.3478(5) 0.5318(7) 0.077 Uiso 1 calc R .
C14 C 0.1893(2) 0.5708(2) 0.8312(3) 0.0649(8) Uani 1 d . .
H14A H 0.2757(4) 0.5678(2) 0.8529(16) 0.084 Uiso 1 calc R .
H14B H 0.1757(15) 0.5980(4) 0.8920(11) 0.084 Uiso 1 calc R .
H14C H 0.1499(12) 0.5991(4) 0.7580(5) 0.084 Uiso 1 calc R .
C15 C 0.3898(2) 0.39378(14) 0.7670(2) 0.0471(6) Uani 1 d . .
H15 H 0.3570(2) 0.35927(14) 0.6975(2) 0.057 Uiso 1 calc R .
C16 C 0.5059(2) 0.3563(2) 0.8610(3) 0.0704(8) Uani 1 d . .
H16A H 0.4879(5) 0.3037(4) 0.8775(13) 0.092 Uiso 1 calc R .
H16B H 0.5344(10) 0.3873(7) 0.9319(6) 0.092 Uiso 1 calc R .
H16C H 0.5681(6) 0.3544(11) 0.8324(7) 0.092 Uiso 1 calc R .
C17 C -0.1765(2) 0.39699(13) 0.7256(2) 0.0388(5) Uani 1 d . .
H17 H -0.2006(2) 0.39112(13) 0.6406(2) 0.047 Uiso 1 calc R .
C18 C -0.2480(2) 0.46560(15) 0.7461(2) 0.0512(6) Uani 1 d . .
H18A H -0.3335(3) 0.4524(4) 0.7138(13) 0.067 Uiso 1 calc R .
H18B H -0.2371(12) 0.5122(3) 0.7079(12) 0.067 Uiso 1 calc R .
H18C H -0.2183(10) 0.4752(6) 0.8294(3) 0.067 Uiso 1 calc R .
C19 C 0.4208(2) 0.47357(13) 0.7310(2) 0.0408(5) Uani 1 d . .
C20 C 0.4799(2) 0.53119(14) 0.8146(2) 0.0472(6) Uani 1 d . .
H20 H 0.4952(2) 0.52255(14) 0.8931(2) 0.057 Uiso 1 calc R .
C21 C 0.5165(2) 0.60119(15) 0.7832(2) 0.0552(6) Uani 1 d . .
H21 H 0.5565(2) 0.63896(15) 0.8409(2) 0.066 Uiso 1 calc R .
C22 C 0.4948(2) 0.6157(2) 0.6686(2) 0.0560(6) Uani 1 d . .
H22 H 0.5200(2) 0.6630(2) 0.6482(2) 0.067 Uiso 1 calc R .
C23 C 0.4358(2) 0.5602(2) 0.5839(2) 0.0598(7) Uani 1 d . .
H23 H 0.4201(2) 0.5698(2) 0.5055(2) 0.072 Uiso 1 calc R .
C24 C 0.3991(2) 0.4888(2) 0.6154(2) 0.0513(6) Uani 1 d . .
H24 H 0.3594(2) 0.4512(2) 0.5575(2) 0.062 Uiso 1 calc R .
C25 C -0.2082(2) 0.32191(13) 0.7730(2) 0.0404(5) Uani 1 d . .
C26 C -0.1596(2) 0.30632(15) 0.8925(2) 0.0517(6) Uani 1 d . .
H26 H -0.1011(2) 0.34021(15) 0.9451(2) 0.062 Uiso 1 calc R .
C27 C -0.1968(3) 0.2407(2) 0.9353(3) 0.0658(8) Uani 1 d . .
H27 H -0.1632(3) 0.2310(2) 1.0162(3) 0.079 Uiso 1 calc R .
C28 C -0.2820(3) 0.1905(2) 0.8594(3) 0.0754(9) Uani 1 d . .
H28 H -0.3074(3) 0.1469(2) 0.8884(3) 0.090 Uiso 1 calc R .
C29 C -0.3299(3) 0.2042(2) 0.7413(3) 0.0795(9) Uani 1 d . .
H29 H -0.3874(3) 0.1694(2) 0.6894(3) 0.095 Uiso 1 calc R .
C30 C -0.2937(2) 0.2698(2) 0.6974(3) 0.0610(7) Uani 1 d . .
H30 H -0.3274(2) 0.2787(2) 0.6163(3) 0.073 Uiso 1 calc R .

loop_
_geom_bond_atom_site_label_1
_geom_bond_atom_site_label_2
_geom_bond_distance
_geom_bond_site_symmetry_2
_geom_bond_publ_flag
N1 C15 1.477(3) . ?
N1 C2 1.478(3) . ?
N1 C6 1.483(3) . ?
C2 C3 1.516(4) . ?
C2 C9 1.551(3) . ?
C3 C4 1.520(4) . ?
C4 C5 1.548(3) . ?
C5 C13 1.524(3) . ?
C5 C10 1.543(3) . ?
C5 C6 1.565(3) . ?
C6 C7 1.578(3) . ?
C7 C14 1.518(3) . ?
C7 C8 1.536(3) . ?
C7 C12 1.536(3) . ?
C8 C9 1.526(3) . ?
C9 C10 1.564(3) . ?
C10 N11 1.467(2) . ?
N11 C17 1.462(3) . ?
N11 C12 1.463(3) . ?
C15 C19 1.521(3) . ?
C15 C16 1.530(4) . ?
C17 C25 1.519(3) . ?
C17 C18 1.533(3) . ?
C19 C24 1.379(3) . ?
C19 C20 1.385(3) . ?
C20 C21 1.379(3) . ?
C21 C22 1.366(4) . ?
C22 C23 1.367(4) . ?
C23 C24 1.401(4) . ?
C25 C26 1.379(3) . ?
C25 C30 1.381(3) . ?
C26 C27 1.389(4) . ?
C27 C28 1.360(4) . ?
C28 C29 1.357(5) . ?
C29 C30 1.390(4) . ?
